data_4312622
loop_
_publ_author_name
'Donald J. Darensbourg'
'M. Jason Adams'
'Jason C. Yarbrough'
'Andrea L. Phelps'

_publ_section_title
;
 Synthesis and Structural Characterization of Double Metal Cyanides of
 Iron and Zinc: Catalyst Precursors for the Copolymerization of Carbon
 Dioxide and Epoxides
;
_journal_name_full 'Inorganic Chemistry'
_journal_page_first 7809
_journal_page_last 7818
_journal_paper_doi 10.1021/ic0347900
_journal_volume 42
_journal_year 2003
_chemical_formula_sum 'C35 H30 Ag Fe I2 N4 P Zn'
_chemical_formula_weight 1020.49
_chemical_name_systematic
; 
 ? 
;
_space_group_IT_number 14
_symmetry_cell_setting monoclinic
_symmetry_space_group_name_Hall '-P 2ybc'
_symmetry_space_group_name_H-M 'P 1 21/c 1'
_atom_sites_solution_hydrogens geom
_atom_sites_solution_primary direct
_atom_sites_solution_secondary difmap
_audit_creation_method SHELXL-97
_cell_angle_alpha 90.00
_cell_angle_beta 104.232(5)
_cell_angle_gamma 90.00
_cell_formula_units_Z 4
_cell_length_a 13.415(4)
_cell_length_b 11.005(3)
_cell_length_c 25.062(7)
_cell_measurement_temperature 100(2)
_cell_volume 3586.4(18)
_computing_cell_refinement 'Bruker SMART'
_computing_data_collection 'Bruker SMART'
_computing_data_reduction 'Bruker SHELXTL'
_computing_molecular_graphics 'Bruker SHELXTL'
_computing_publication_material 'Bruker SHELXTL'
_computing_structure_refinement 'SHELXL-97 (Sheldrick, 1997)'
_computing_structure_solution 'SHELXS-97 (Sheldrick, 1990)'
_diffrn_ambient_temperature 100(2)
_diffrn_measured_fraction_theta_full 0.997
_diffrn_measured_fraction_theta_max 0.997
_diffrn_measurement_device_type 'CCD area detector'
_diffrn_measurement_method 'phi and omega scans'
_diffrn_radiation_monochromator graphite
_diffrn_radiation_source 'fine-focus sealed tube'
_diffrn_radiation_type MoK\a
_diffrn_radiation_wavelength 0.71073
_diffrn_reflns_av_R_equivalents 0.0563
_diffrn_reflns_av_sigmaI/netI 0.0483
_diffrn_reflns_limit_h_max 14
_diffrn_reflns_limit_h_min -14
_diffrn_reflns_limit_k_max 12
_diffrn_reflns_limit_k_min -12
_diffrn_reflns_limit_l_max 26
_diffrn_reflns_limit_l_min -27
_diffrn_reflns_number 31347
_diffrn_reflns_theta_full 23.27
_diffrn_reflns_theta_max 23.27
_diffrn_reflns_theta_min 1.68
_exptl_absorpt_coefficient_mu 3.399
_exptl_absorpt_correction_type none
_exptl_crystal_density_diffrn 1.890
_exptl_crystal_density_method 'not measured'
_exptl_crystal_F_000 1968
_refine_diff_density_max 0.511
_refine_diff_density_min -0.377
_refine_diff_density_rms 0.080
_refine_ls_extinction_method none
_refine_ls_goodness_of_fit_ref 0.824
_refine_ls_hydrogen_treatment mixed
_refine_ls_matrix_type full
_refine_ls_number_parameters 406
_refine_ls_number_reflns 5142
_refine_ls_number_restraints 0
_refine_ls_restrained_S_all 0.824
_refine_ls_R_factor_all 0.0321
_refine_ls_R_factor_gt 0.0229
_refine_ls_shift/su_max 0.003
_refine_ls_shift/su_mean 0.000
_refine_ls_structure_factor_coef Fsqd
_refine_ls_weighting_details 'calc w=1/[\s^2^(Fo^2^)+(0.0110P)^2^+0.0000P] where P=(Fo^2^+2Fc^2^)/3'
_refine_ls_weighting_scheme calc
_refine_ls_wR_factor_gt 0.0389
_refine_ls_wR_factor_ref 0.0407
_reflns_number_gt 4174
_reflns_number_total 5142
_reflns_threshold_expression >2sigma(I)
_cod_data_source_file ic0347900_s1_3.cif
_cod_data_source_block ja1
_cod_depositor_comments
;
The following automatic conversions were performed:

'_symmetry_cell_setting' value 'Monoclinic' changed to 'monoclinic'
according to the built-in table from CIF Core dictionary named
'cif_core.dic' version 2.4.1 from 2010-06-29.

Automatic conversion script
Id: cif_fix_values 1646 2011-03-28 12:23:43Z adriana 
;
_cod_database_code 4312622

loop_
_symmetry_equiv_pos_as_xyz
'x, y, z'
'-x, y+1/2, -z+1/2'
'-x, -y, -z'
'x, -y-1/2, z-1/2'

loop_
_atom_site_label
_atom_site_type_symbol
_atom_site_fract_x
_atom_site_fract_y
_atom_site_fract_z
_atom_site_U_iso_or_equiv
_atom_site_adp_type
_atom_site_occupancy
_atom_site_symmetry_multiplicity
_atom_site_calc_flag
_atom_site_refinement_flags
_atom_site_disorder_assembly
_atom_site_disorder_group
Fe1 Fe 0.52803(4) 0.25957(5) 0.09911(2) 0.01510(14) Uani 1 1 d . . .
Zn1 Zn 0.73676(3) -0.04351(4) 0.033819(17) 0.01737(12) Uani 1 1 d . . .
Ag1 Ag 0.98051(3) 0.42465(3) 0.060348(13) 0.03164(10) Uani 1 1 d . . .
P1 P 0.51681(8) 0.12289(9) 0.16112(4) 0.0156(2) Uani 1 1 d . . .
I1 I 1.16009(2) 0.45033(3) 0.025257(11) 0.03006(8) Uani 1 1 d . . .
I2 I 0.93204(2) 0.31018(2) 0.145047(11) 0.02764(8) Uani 1 1 d . . .
N1 N 0.6702(2) 0.0960(3) 0.05614(12) 0.0194(8) Uani 1 1 d . . .
N2 N 0.6533(2) -0.1603(3) -0.01497(12) 0.0188(8) Uani 1 1 d . . .
N3 N 0.8309(2) 0.0225(3) -0.01119(12) 0.0168(8) Uani 1 1 d . . .
N4 N 0.8143(2) -0.1283(3) 0.10338(12) 0.0169(8) Uani 1 1 d . . .
C1 C 0.6157(3) 0.1582(3) 0.07331(15) 0.0178(10) Uani 1 1 d . . .
C2 C 0.4158(3) 0.1967(3) 0.04859(15) 0.0160(9) Uani 1 1 d . . .
C3 C 0.6057(3) 0.4099(3) 0.07938(16) 0.0247(10) Uani 1 1 d . . .
H3C H 0.6551 0.4093 0.0553 0.030 Uiso 1 1 calc R . .
C4 C 0.6319(3) 0.3948(3) 0.13707(16) 0.0210(10) Uani 1 1 d . . .
H4C H 0.7025 0.3816 0.1611 0.025 Uiso 1 1 calc R . .
C5 C 0.5402(3) 0.4047(3) 0.15457(15) 0.0185(10) Uani 1 1 d . . .
H5C H 0.5344 0.3983 0.1935 0.022 Uiso 1 1 calc R . .
C6 C 0.4583(3) 0.4256(3) 0.10852(15) 0.0202(10) Uani 1 1 d . . .
H6C H 0.3846 0.4381 0.1088 0.024 Uiso 1 1 calc R . .
C7 C 0.4995(3) 0.4288(3) 0.06174(16) 0.0236(10) Uani 1 1 d . . .
H7A H 0.4600 0.4444 0.0230 0.028 Uiso 1 1 calc R . .
C1A C 0.3937(3) 0.1107(3) 0.17997(14) 0.0164(9) Uani 1 1 d . . .
C2A C 0.3274(3) 0.2095(3) 0.17371(15) 0.0218(10) Uani 1 1 d . . .
H2A H 0.3466 0.2839 0.1598 0.026 Uiso 1 1 calc R . .
C3A C 0.2340(3) 0.2011(4) 0.18732(15) 0.0266(10) Uani 1 1 d . . .
H3A H 0.1903 0.2702 0.1833 0.032 Uiso 1 1 calc R . .
C4A C 0.2035(3) 0.0939(4) 0.20666(15) 0.0258(10) Uani 1 1 d . . .
H4A H 0.1388 0.0883 0.2155 0.031 Uiso 1 1 calc R . .
C5A C 0.2687(3) -0.0062(4) 0.21308(15) 0.0257(10) Uani 1 1 d . . .
H5A H 0.2489 -0.0804 0.2269 0.031 Uiso 1 1 calc R . .
C6A C 0.3620(3) 0.0020(3) 0.19938(14) 0.0205(10) Uani 1 1 d . . .
H6A H 0.4054 -0.0673 0.2032 0.025 Uiso 1 1 calc R . .
C7A C 0.5402(3) -0.0365(3) 0.14528(15) 0.0146(9) Uani 1 1 d . . .
C8A C 0.4909(3) -0.0838(3) 0.09428(15) 0.0212(10) Uani 1 1 d . . .
H8A H 0.4460 -0.0334 0.0683 0.025 Uiso 1 1 calc R . .
C9A C 0.5057(3) -0.2025(3) 0.08074(15) 0.0222(10) Uani 1 1 d . . .
H9A H 0.4709 -0.2335 0.0457 0.027 Uiso 1 1 calc R . .
C10A C 0.5710(3) -0.2762(3) 0.11796(16) 0.0230(10) Uani 1 1 d . . .
H10A H 0.5823 -0.3577 0.1084 0.028 Uiso 1 1 calc R . .
C11A C 0.6204(3) -0.2313(3) 0.16936(16) 0.0208(10) Uani 1 1 d . . .
H11A H 0.6647 -0.2824 0.1953 0.025 Uiso 1 1 calc R . .
C12A C 0.6048(3) -0.1121(3) 0.18273(15) 0.0198(10) Uani 1 1 d . . .
H12A H 0.6388 -0.0816 0.2180 0.024 Uiso 1 1 calc R . .
C13A C 0.6127(3) 0.1439(3) 0.22627(14) 0.0156(9) Uani 1 1 d . . .
C14A C 0.7150(3) 0.1510(3) 0.22436(16) 0.0222(10) Uani 1 1 d . . .
H14A H 0.7319 0.1540 0.1897 0.027 Uiso 1 1 calc R . .
C15A C 0.7922(3) 0.1538(3) 0.27192(17) 0.0277(11) Uani 1 1 d . . .
H15A H 0.8619 0.1561 0.2698 0.033 Uiso 1 1 calc R . .
C16A C 0.7695(3) 0.1533(3) 0.32288(16) 0.0291(11) Uani 1 1 d . . .
H16A H 0.8232 0.1542 0.3556 0.035 Uiso 1 1 calc R . .
C17A C 0.6679(3) 0.1515(3) 0.32555(16) 0.0274(11) Uani 1 1 d . . .
H17A H 0.6513 0.1547 0.3602 0.033 Uiso 1 1 calc R . .
C18A C 0.5900(3) 0.1449(3) 0.27743(15) 0.0188(10) Uani 1 1 d . . .
H18A H 0.5204 0.1409 0.2796 0.023 Uiso 1 1 calc R . .
C1B C 0.8699(3) -0.0512(3) -0.04348(15) 0.0200(9) Uani 1 1 d . . .
H1B H 0.8586 -0.1362 -0.0419 0.024 Uiso 1 1 calc R . .
C2B C 0.9256(3) -0.0084(3) -0.07878(15) 0.0206(10) Uani 1 1 d . . .
H2B H 0.9528 -0.0629 -0.1009 0.025 Uiso 1 1 calc R . .
C3B C 0.9410(3) 0.1141(4) -0.08145(15) 0.0228(10) Uani 1 1 d . . .
H3B H 0.9782 0.1458 -0.1061 0.027 Uiso 1 1 calc R . .
C4B C 0.9023(3) 0.1909(4) -0.04822(15) 0.0240(10) Uani 1 1 d . . .
H4B H 0.9129 0.2762 -0.0493 0.029 Uiso 1 1 calc R . .
C5B C 0.8480(3) 0.1426(3) -0.01339(15) 0.0208(10) Uani 1 1 d . . .
H5B H 0.8217 0.1956 0.0098 0.025 Uiso 1 1 calc R . .
C6B C 0.8232(3) -0.2501(3) 0.10497(16) 0.0228(10) Uani 1 1 d . . .
H6B H 0.7928 -0.2962 0.0731 0.027 Uiso 1 1 calc R . .
C7B C 0.8758(3) -0.3097(4) 0.15220(16) 0.0252(10) Uani 1 1 d . . .
H7B H 0.8831 -0.3956 0.1525 0.030 Uiso 1 1 calc R . .
C8B C 0.9174(3) -0.2427(4) 0.19867(17) 0.0269(11) Uani 1 1 d . . .
H8B H 0.9533 -0.2820 0.2316 0.032 Uiso 1 1 calc R . .
C9B C 0.9066(3) -0.1186(4) 0.19705(16) 0.0256(10) Uani 1 1 d . . .
H9B H 0.9344 -0.0708 0.2288 0.031 Uiso 1 1 calc R . .
C10B C 0.8548(3) -0.0648(4) 0.14864(15) 0.0205(10) Uani 1 1 d . . .
H10B H 0.8476 0.0211 0.1475 0.025 Uiso 1 1 calc R . .

loop_
_atom_site_aniso_label
_atom_site_aniso_U_11
_atom_site_aniso_U_22
_atom_site_aniso_U_33
_atom_site_aniso_U_23
_atom_site_aniso_U_13
_atom_site_aniso_U_12
Fe1 0.0201(3) 0.0105(3) 0.0153(3) -0.0009(2) 0.0055(3) 0.0002(3)
Zn1 0.0188(3) 0.0166(3) 0.0170(3) -0.0014(2) 0.0051(2) 0.0013(2)
Ag1 0.0406(2) 0.0272(2) 0.0279(2) -0.00237(16) 0.00993(17) -0.00110(17)
P1 0.0188(6) 0.0128(6) 0.0155(6) -0.0002(5) 0.0051(5) 0.0011(5)
I1 0.02778(18) 0.03325(18) 0.02875(17) -0.00158(14) 0.00616(14) 0.00836(14)
I2 0.02627(17) 0.02822(17) 0.02847(17) 0.00188(14) 0.00683(13) 0.00237(13)
N1 0.022(2) 0.0148(19) 0.022(2) -0.0031(16) 0.0076(17) 0.0003(16)
N2 0.019(2) 0.0193(19) 0.017(2) 0.0015(16) 0.0033(17) 0.0024(16)
N3 0.019(2) 0.0150(19) 0.0165(19) 0.0001(15) 0.0054(16) 0.0034(15)
N4 0.017(2) 0.0175(19) 0.0180(19) 0.0001(16) 0.0070(16) 0.0010(15)
C1 0.019(3) 0.015(2) 0.017(2) 0.0034(18) 0.000(2) -0.0083(19)
C2 0.024(3) 0.011(2) 0.017(2) 0.0064(19) 0.011(2) 0.0123(19)
C3 0.037(3) 0.010(2) 0.033(3) 0.0012(19) 0.022(2) -0.006(2)
C4 0.023(3) 0.010(2) 0.027(3) -0.0037(19) 0.001(2) 0.0004(18)
C5 0.028(3) 0.009(2) 0.018(2) -0.0046(18) 0.004(2) 0.0004(18)
C6 0.024(3) 0.010(2) 0.029(3) 0.0009(19) 0.009(2) 0.0009(18)
C7 0.036(3) 0.012(2) 0.020(2) 0.0056(19) 0.002(2) 0.000(2)
C1A 0.019(2) 0.018(2) 0.013(2) -0.0020(18) 0.0053(19) -0.0021(18)
C2A 0.024(3) 0.015(2) 0.028(3) -0.0002(19) 0.009(2) -0.0019(19)
C3A 0.020(3) 0.028(3) 0.032(3) -0.005(2) 0.007(2) 0.006(2)
C4A 0.019(3) 0.038(3) 0.022(2) -0.009(2) 0.008(2) -0.005(2)
C5A 0.027(3) 0.030(3) 0.023(3) 0.002(2) 0.010(2) -0.010(2)
C6A 0.021(3) 0.019(2) 0.021(2) 0.0016(19) 0.004(2) 0.0034(19)
C7A 0.014(2) 0.013(2) 0.018(2) -0.0008(18) 0.0068(19) 0.0011(18)
C8A 0.026(3) 0.016(2) 0.021(2) 0.0032(19) 0.003(2) 0.0031(19)
C9A 0.032(3) 0.016(2) 0.019(2) -0.0017(19) 0.008(2) -0.005(2)
C10A 0.031(3) 0.009(2) 0.035(3) -0.003(2) 0.018(2) -0.0009(19)
C11A 0.023(3) 0.014(2) 0.026(3) 0.0039(19) 0.007(2) 0.0039(19)
C12A 0.020(2) 0.020(2) 0.022(2) -0.0034(19) 0.009(2) -0.0020(19)
C13A 0.024(3) 0.006(2) 0.016(2) 0.0003(17) 0.0043(19) 0.0016(17)
C14A 0.027(3) 0.019(2) 0.021(2) 0.0002(19) 0.007(2) 0.0039(19)
C15A 0.017(3) 0.029(3) 0.034(3) 0.001(2) 0.002(2) -0.001(2)
C16A 0.035(3) 0.025(3) 0.020(3) -0.001(2) -0.006(2) -0.009(2)
C17A 0.046(3) 0.024(3) 0.012(2) 0.0019(19) 0.006(2) -0.007(2)
C18A 0.024(3) 0.014(2) 0.019(2) -0.0029(18) 0.006(2) -0.0046(18)
C1B 0.020(2) 0.019(2) 0.019(2) 0.000(2) 0.002(2) 0.0023(19)
C2B 0.018(2) 0.028(3) 0.016(2) -0.0055(19) 0.004(2) 0.0049(19)
C3B 0.016(3) 0.034(3) 0.018(2) 0.003(2) 0.004(2) 0.000(2)
C4B 0.026(3) 0.021(2) 0.024(2) 0.005(2) 0.005(2) -0.003(2)
C5B 0.021(3) 0.020(2) 0.019(2) -0.0030(19) 0.001(2) 0.0051(19)
C6B 0.024(3) 0.021(2) 0.027(3) -0.001(2) 0.013(2) -0.004(2)
C7B 0.026(3) 0.019(2) 0.033(3) 0.008(2) 0.013(2) 0.002(2)
C8B 0.018(3) 0.042(3) 0.023(3) 0.011(2) 0.009(2) 0.007(2)
C9B 0.026(3) 0.033(3) 0.018(2) -0.001(2) 0.005(2) -0.003(2)
C10B 0.019(2) 0.021(2) 0.022(2) -0.006(2) 0.006(2) 0.0000(19)

loop_
_atom_type_symbol
_atom_type_description
_atom_type_scat_dispersion_real
_atom_type_scat_dispersion_imag
_atom_type_scat_source
C C 0.0033 0.0016 'International Tables Vol C Tables 4.2.6.8 and 6.1.1.4'
H H 0.0000 0.0000 'International Tables Vol C Tables 4.2.6.8 and 6.1.1.4'
N N 0.0061 0.0033 'International Tables Vol C Tables 4.2.6.8 and 6.1.1.4'
P P 0.1023 0.0942 'International Tables Vol C Tables 4.2.6.8 and 6.1.1.4'
Fe Fe 0.3463 0.8444 'International Tables Vol C Tables 4.2.6.8 and 6.1.1.4'
Zn Zn 0.2839 1.4301 'International Tables Vol C Tables 4.2.6.8 and 6.1.1.4'
Ag Ag -0.8971 1.1015 'International Tables Vol C Tables 4.2.6.8 and 6.1.1.4'
I I -0.4742 1.8119 'International Tables Vol C Tables 4.2.6.8 and 6.1.1.4'

loop_
_geom_angle_atom_site_label_1
_geom_angle_atom_site_label_2
_geom_angle_atom_site_label_3
_geom_angle
_geom_angle_site_symmetry_1
_geom_angle_site_symmetry_3
_geom_angle_publ_flag
C2 Fe1 C1 90.90(15) . . ?
C2 Fe1 C7 89.88(15) . . ?
C1 Fe1 C7 116.46(15) . . ?
C2 Fe1 C3 120.46(16) . . ?
C1 Fe1 C3 89.86(15) . . ?
C7 Fe1 C3 39.38(14) . . ?
C2 Fe1 C6 95.32(15) . . ?
C1 Fe1 C6 155.04(15) . . ?
C7 Fe1 C6 39.66(13) . . ?
C3 Fe1 C6 66.19(15) . . ?
C2 Fe1 C5 131.09(15) . . ?
C1 Fe1 C5 137.61(15) . . ?
C7 Fe1 C5 65.91(14) . . ?
C3 Fe1 C5 65.78(15) . . ?
C6 Fe1 C5 39.14(13) . . ?
C2 Fe1 C4 156.11(15) . . ?
C1 Fe1 C4 100.23(15) . . ?
C7 Fe1 C4 66.24(15) . . ?
C3 Fe1 C4 39.47(14) . . ?
C6 Fe1 C4 66.13(15) . . ?
C5 Fe1 C4 39.21(13) . . ?
C2 Fe1 P1 92.44(11) . . ?
C1 Fe1 P1 89.68(11) . . ?
C7 Fe1 P1 153.73(11) . . ?
C3 Fe1 P1 147.10(12) . . ?
C6 Fe1 P1 114.10(11) . . ?
C5 Fe1 P1 93.46(11) . . ?
C4 Fe1 P1 108.56(11) . . ?
N1 Zn1 N2 118.43(13) . . ?
N1 Zn1 N3 105.86(12) . . ?
N2 Zn1 N3 103.30(12) . . ?
N1 Zn1 N4 107.08(12) . . ?
N2 Zn1 N4 109.48(12) . . ?
N3 Zn1 N4 112.76(12) . . ?
I2 Ag1 I1 134.185(16) . . ?
I2 Ag1 I1 125.47(2) . 3_765 ?
I1 Ag1 I1 100.27(2) . 3_765 ?
C13A P1 C1A 105.09(17) . . ?
C13A P1 C7A 101.15(16) . . ?
C1A P1 C7A 101.43(16) . . ?
C13A P1 Fe1 112.95(12) . . ?
C1A P1 Fe1 117.13(12) . . ?
C7A P1 Fe1 117.07(12) . . ?
Ag1 I1 Ag1 79.73(2) . 3_765 ?
C1 N1 Zn1 163.4(3) . . ?
C2 N2 Zn1 157.7(3) 3_655 . ?
C1B N3 C5B 118.3(3) . . ?
C1B N3 Zn1 120.6(2) . . ?
C5B N3 Zn1 120.8(2) . . ?
C10B N4 C6B 118.9(3) . . ?
C10B N4 Zn1 120.5(3) . . ?
C6B N4 Zn1 120.5(3) . . ?
N1 C1 Fe1 178.6(3) . . ?
N2 C2 Fe1 176.8(3) 3_655 . ?
C7 C3 C4 108.6(3) . . ?
C7 C3 Fe1 70.2(2) . . ?
C4 C3 Fe1 71.1(2) . . ?
C5 C4 C3 107.1(3) . . ?
C5 C4 Fe1 70.3(2) . . ?
C3 C4 Fe1 69.5(2) . . ?
C6 C5 C4 108.9(3) . . ?
C6 C5 Fe1 70.2(2) . . ?
C4 C5 Fe1 70.5(2) . . ?
C5 C6 C7 107.4(3) . . ?
C5 C6 Fe1 70.6(2) . . ?
C7 C6 Fe1 69.6(2) . . ?
C3 C7 C6 108.0(3) . . ?
C3 C7 Fe1 70.4(2) . . ?
C6 C7 Fe1 70.8(2) . . ?
C2A C1A C6A 118.0(3) . . ?
C2A C1A P1 120.5(3) . . ?
C6A C1A P1 121.6(3) . . ?
C3A C2A C1A 121.0(4) . . ?
C4A C3A C2A 120.7(4) . . ?
C3A C4A C5A 119.2(4) . . ?
C6A C5A C4A 120.1(4) . . ?
C5A C6A C1A 121.0(4) . . ?
C12A C7A C8A 118.3(3) . . ?
C12A C7A P1 122.4(3) . . ?
C8A C7A P1 119.2(3) . . ?
C9A C8A C7A 121.2(4) . . ?
C10A C9A C8A 119.9(4) . . ?
C9A C10A C11A 119.9(4) . . ?
C12A C11A C10A 119.8(4) . . ?
C11A C12A C7A 120.8(4) . . ?
C14A C13A C18A 118.3(4) . . ?
C14A C13A P1 117.5(3) . . ?
C18A C13A P1 124.0(3) . . ?
C15A C14A C13A 120.8(4) . . ?
C14A C15A C16A 120.7(4) . . ?
C17A C16A C15A 119.2(4) . . ?
C16A C17A C18A 119.9(4) . . ?
C13A C18A C17A 120.9(4) . . ?
N3 C1B C2B 122.4(4) . . ?
C3B C2B C1B 118.8(4) . . ?
C2B C3B C4B 119.5(4) . . ?
C5B C4B C3B 119.0(4) . . ?
N3 C5B C4B 121.9(4) . . ?
N4 C6B C7B 121.3(4) . . ?
C8B C7B C6B 119.1(4) . . ?
C9B C8B C7B 119.3(4) . . ?
C8B C9B C10B 118.8(4) . . ?
N4 C10B C9B 122.6(4) . . ?

loop_
_geom_bond_atom_site_label_1
_geom_bond_atom_site_label_2
_geom_bond_distance
_geom_bond_site_symmetry_2
_geom_bond_publ_flag
Fe1 C2 1.847(4) . ?
Fe1 C1 1.849(4) . ?
Fe1 C7 2.077(4) . ?
Fe1 C3 2.079(4) . ?
Fe1 C6 2.092(4) . ?
Fe1 C5 2.097(3) . ?
Fe1 C4 2.100(4) . ?
Fe1 P1 2.1945(12) . ?
Zn1 N1 1.927(3) . ?
Zn1 N2 1.931(3) . ?
Zn1 N3 2.023(3) . ?
Zn1 N4 2.025(3) . ?
Ag1 I2 2.6823(7) . ?
Ag1 I1 2.7746(8) . ?
Ag1 I1 2.8396(7) 3_765 ?
P1 C13A 1.828(4) . ?
P1 C1A 1.832(4) . ?
P1 C7A 1.842(4) . ?
I1 Ag1 2.8396(7) 3_765 ?
N1 C1 1.159(4) . ?
N2 C2 1.160(4) 3_655 ?
N3 C1B 1.340(4) . ?
N3 C5B 1.346(4) . ?
N4 C10B 1.329(4) . ?
N4 C6B 1.345(4) . ?
C2 N2 1.160(4) 3_655 ?
C3 C7 1.400(5) . ?
C3 C4 1.411(5) . ?
C4 C5 1.408(5) . ?
C5 C6 1.403(5) . ?
C6 C7 1.414(5) . ?
C1A C2A 1.388(5) . ?
C1A C6A 1.396(5) . ?
C2A C3A 1.380(5) . ?
C3A C4A 1.376(5) . ?
C4A C5A 1.391(5) . ?
C5A C6A 1.380(5) . ?
C7A C12A 1.388(5) . ?
C7A C8A 1.388(5) . ?
C8A C9A 1.376(5) . ?
C9A C10A 1.376(5) . ?
C10A C11A 1.386(5) . ?
C11A C12A 1.382(5) . ?
C13A C14A 1.386(5) . ?
C13A C18A 1.389(5) . ?
C14A C15A 1.374(5) . ?
C15A C16A 1.384(5) . ?
C16A C17A 1.381(5) . ?
C17A C18A 1.390(5) . ?
C1B C2B 1.374(5) . ?
C2B C3B 1.368(5) . ?
C3B C4B 1.376(5) . ?
C4B C5B 1.374(5) . ?
C6B C7B 1.385(5) . ?
C7B C8B 1.375(5) . ?
C8B C9B 1.373(5) . ?
C9B C10B 1.375(5) . ?
